data_1535213
loop_
_publ_author_name
'Strandberg, R.'

_publ_section_title
;
 Multicomponent polyanions. 13. The crystal structure of a hydrated
 dodecamolybdophosphoric acid, H3 Mo12 P O40 (H2 O)31
;
_journal_name_full 'Acta Chemica Scandinavica, Series A: (28,1974-)'
_journal_page_first 359
_journal_page_last 364
_journal_volume 29
_journal_year 1975
_chemical_formula_sum 'H15 Mo12 O46 P'
_chemical_name_systematic 'H3 (Mo12 P O40) (H2 O)6'
_space_group_IT_number 141
_symmetry_space_group_name_Hall '-I 4bd 2'
_symmetry_space_group_name_H-M 'I 41/a m d :2'
_cell_angle_alpha 90
_cell_angle_beta 90
_cell_angle_gamma 90
_cell_formula_units_Z 4
_cell_length_a 16.473
_cell_length_b 16.473
_cell_length_c 23.336
_cell_volume 6332.451
_citation_journal_id_ASTM ACAPCT
_cod_data_source_file Strandberg_ACAPCT_1975_1930.cif
_cod_data_source_block H15Mo12O46P1
_cod_original_cell_volume 6332.45
_cod_original_formula_sum 'H15 Mo12 O46 P1'
_cod_database_code 1535213

loop_
_symmetry_equiv_pos_as_xyz
x,y,z
-y+1/4,x+3/4,z+1/4
-x+1/2,-y,z+1/2
y+1/4,-x+1/4,z+3/4
x,-y,-z
y+1/4,x+3/4,-z+1/4
-x+1/2,y,-z+1/2
-y+1/4,-x+1/4,-z+3/4
-x,-y,-z
y-1/4,-x-3/4,-z-1/4
x-1/2,y,-z-1/2
-y-1/4,x-1/4,-z-3/4
-x,y,z
-y-1/4,-x-3/4,z-1/4
x-1/2,-y,z-1/2
y-1/4,x-1/4,z-3/4
x+1/2,y+1/2,z+1/2
-y+3/4,x+5/4,z+3/4
-x+1,-y+1/2,z+1
y+3/4,-x+3/4,z+5/4
x+1/2,-y+1/2,-z+1/2
y+3/4,x+5/4,-z+3/4
-x+1,y+1/2,-z+1
-y+3/4,-x+3/4,-z+5/4
-x+1/2,-y+1/2,-z+1/2
y+1/4,-x-1/4,-z+1/4
x,y+1/2,-z
-y+1/4,x+1/4,-z-1/4
-x+1/2,y+1/2,z+1/2
-y+1/4,-x-1/4,z+1/4
x,-y+1/2,z
y+1/4,x+1/4,z-1/4

loop_
_atom_site_label
_atom_site_type_symbol
_atom_site_fract_x
_atom_site_fract_y
_atom_site_fract_z
_atom_site_occupancy
_atom_site_U_iso_or_equiv
O1 O-2 0.334 0.0998 0.2832 1 0.0
O9 O-2 0.2489 0.4989 0.375 1 0.0
O3 O-2 0.5 0.122 0.2691 1 0.0
O8 O-2 0.5 0.75 0.124 1 0.0
Mo2 Mo+6 0.28386 0.25 0.12068 1 0.0
P1 P+5 0.5 0.25 0.125 1 0.0
O5 O-2 0.3234 0.1709 0.1739 1 0.0
O2 O-2 0.1833 0.25 0.1327 1 0.0
O4 O-2 0.4024 0.25 0.2529 1 0.0
Mo1 Mo+6 0.38764 0.35375 0.01693 1 0.0
O7 O-2 0.4236 0.25 0.0868 1 0.0
O6 O-2 0.4197 0.0419 0.1889 1 0.0
